data_2216642
loop_
_publ_author_name
'Zhang, Min'
'Song, Xuegang'
'Su, Ping'
'Meng, Xianggao'

_publ_section_title
;Diaqua[<i>N</i>,<i>N</i>'-bis(4-methoxybenzyl)-2,2'-(ethane-1,2-diyldiimino)diacetato]nickel(II)
 sesquihydrate
;
_journal_coeditor_code LH2570
_journal_issue 12
_journal_name_full 'Acta Crystallographica Section E'
_journal_page_first m3164
_journal_page_last m3164
_journal_paper_doi 10.1107/S1600536807060849
_journal_volume 63
_journal_year 2007
_chemical_formula_iupac '[Ni (C22 H26 N2 O6) (H2 O)2], 1.5H2 O'
_chemical_formula_moiety 'C22 H30  N2 Ni O8, 1.5(H2 O)'
_chemical_formula_sum 'C22 H33 N2 Ni O9.5'
_chemical_formula_weight 536.20
_chemical_name_systematic
;
Diaqua[N,N'-bis(4-methoxybenzyl)-2,2'-(ethane-1,2-
diyldiimino)diacetato]nickel(II) sesquihydrate
;
_space_group_IT_number 15
_symmetry_cell_setting monoclinic
_symmetry_space_group_name_Hall '-C 2yc'
_symmetry_space_group_name_H-M 'C 1 2/c 1'
_atom_sites_solution_hydrogens geom
_atom_sites_solution_primary direct
_atom_sites_solution_secondary difmap
_audit_creation_method SHELXL-97
_cell_angle_alpha 90.00
_cell_angle_beta 114.248(2)
_cell_angle_gamma 90.00
_cell_formula_units_Z 8
_cell_length_a 25.1393(14)
_cell_length_b 8.1256(4)
_cell_length_c 26.6925(15)
_cell_measurement_reflns_used 5321
_cell_measurement_temperature 294(2)
_cell_measurement_theta_max 26.88
_cell_measurement_theta_min 1.56
_cell_volume 4971.5(5)
_computing_cell_refinement 'SAINT-Plus (Bruker, 2001)'
_computing_data_collection 'SMART (Bruker, 2001)'
_computing_data_reduction 'SAINT-Plus (Bruker, 2001)'
_computing_molecular_graphics 'PLATON (Spek, 2003)'
_computing_publication_material 'PLATON (Spek, 2003)'
_computing_structure_refinement 'SHELXL97 (Sheldrick, 1997)'
_computing_structure_solution 'SHELXS97 (Sheldrick, 1997)'
_diffrn_ambient_temperature 294(2)
_diffrn_measured_fraction_theta_full 0.999
_diffrn_measured_fraction_theta_max 0.999
_diffrn_measurement_device_type 'Bruker SMART APEX CCD area-detector'
_diffrn_measurement_method '0.3\% wide \w exposures'
_diffrn_radiation_monochromator graphite
_diffrn_radiation_source 'fine focus sealed Siemens Mo tube'
_diffrn_radiation_type 'Mo k\a'
_diffrn_radiation_wavelength 0.71073
_diffrn_reflns_av_R_equivalents 0.0564
_diffrn_reflns_av_sigmaI/netI 0.0335
_diffrn_reflns_limit_h_max 31
_diffrn_reflns_limit_h_min -32
_diffrn_reflns_limit_k_max 10
_diffrn_reflns_limit_k_min -10
_diffrn_reflns_limit_l_max 34
_diffrn_reflns_limit_l_min -33
_diffrn_reflns_number 26930
_diffrn_reflns_theta_full 27.00
_diffrn_reflns_theta_max 27.00
_diffrn_reflns_theta_min 1.67
_exptl_absorpt_coefficient_mu 0.835
_exptl_absorpt_correction_type none
_exptl_crystal_colour blue
_exptl_crystal_density_diffrn 1.446
_exptl_crystal_density_method 'not measured'
_exptl_crystal_description block
_exptl_crystal_F_000 2264
_exptl_crystal_size_max 0.30
_exptl_crystal_size_mid 0.23
_exptl_crystal_size_min 0.20
_refine_diff_density_max 0.447
_refine_diff_density_min -0.360
_refine_ls_extinction_method none
_refine_ls_goodness_of_fit_ref 1.030
_refine_ls_hydrogen_treatment mixed
_refine_ls_matrix_type full
_refine_ls_number_parameters 337
_refine_ls_number_reflns 5429
_refine_ls_number_restraints 9
_refine_ls_restrained_S_all 1.031
_refine_ls_R_factor_all 0.0520
_refine_ls_R_factor_gt 0.0429
_refine_ls_shift/su_max 0.001
_refine_ls_shift/su_mean 0.000
_refine_ls_structure_factor_coef Fsqd
_refine_ls_weighting_details 'calc w=1/[\s^2^(Fo^2^)+(0.0925P)^2^] where P=(Fo^2^+2Fc^2^)/3'
_refine_ls_weighting_scheme calc
_refine_ls_wR_factor_gt 0.1282
_refine_ls_wR_factor_ref 0.1329
_reflns_number_gt 4279
_reflns_number_total 5429
_reflns_threshold_expression I>2\s(I)
_cod_data_source_file lh2570.cif
_cod_data_source_block I
_cod_depositor_comments
;
The following automatic conversions were performed:
'_symmetry_cell_setting' value 'Monoclinic' changed to 'monoclinic'
according to '/home/saulius/struct/CIF-dictionaries/cif_core.dic'
dictionary named 'cif_core.dic' version 2.4.1 from 2010-06-29.

Automatic conversion script
Id: cif_fix_enum 1527 2010-12-29 10:47:43Z saulius 

The following automatic conversions were performed:

'_symmetry_cell_setting' value 'Monoclinic' changed to 'monoclinic'
according to /home/saulius/struct/CIF-dictionaries/cif_core.dic
dictionary named 'cif_core.dic' version 2.4.1 from 2010-06-29.

Automatic conversion script
Id: cif_fix_values 1715 2011-07-08 13:25:40Z adriana 
;
_cod_original_sg_symbol_Hall '-C 2yc '
_cod_original_sg_symbol_H-M 'C 2/c'
_cod_original_formula_sum 'C22 H33 N2 Ni1 O9.5'
_cod_database_code 2216642
_cod_database_fobs_code 2216642

loop_
_symmetry_equiv_pos_as_xyz
'x, y, z'
'-x, y, -z+1/2'
'x+1/2, y+1/2, z'
'-x+1/2, y+1/2, -z+1/2'
'-x, -y, -z'
'x, -y, z-1/2'
'-x+1/2, -y+1/2, -z'
'x+1/2, -y+1/2, z-1/2'

loop_
_atom_site_type_symbol
_atom_site_label
_atom_site_fract_x
_atom_site_fract_y
_atom_site_fract_z
_atom_site_U_iso_or_equiv
_atom_site_adp_type
_atom_site_calc_flag
_atom_site_refinement_flags
_atom_site_occupancy
Ni Ni 0.177788(10) 0.49923(3) 0.223662(10) 0.03190(12) Uani d . 1
C C1 0.08623(9) 0.5097(2) 0.26158(10) 0.0371(5) Uani d . 1
H H1A 0.0816 0.6283 0.2595 0.044 Uiso calc R 1
H H1B 0.0669 0.4671 0.2838 0.044 Uiso calc R 1
C C2 0.05859(9) 0.4373(3) 0.20478(9) 0.0388(5) Uani d . 1
H H2A 0.0611 0.3182 0.2072 0.047 Uiso calc R 1
H H2B 0.0176 0.4673 0.1879 0.047 Uiso calc R 1
C C3 0.18198(9) 0.5916(3) 0.32888(8) 0.0384(5) Uani d . 1
H H3A 0.2204 0.5493 0.3520 0.046 Uiso calc R 1
H H3B 0.1616 0.6145 0.3521 0.046 Uiso calc R 1
C C4 0.18819(9) 0.7496(3) 0.30125(9) 0.0395(5) Uani d . 1
C C5 0.16049(9) 0.2968(3) 0.31155(9) 0.0384(5) Uani d . 1
H H5A 0.2017 0.2727 0.3239 0.046 Uiso calc R 1
H H5B 0.1393 0.2194 0.2825 0.046 Uiso calc R 1
C C6 0.14326(9) 0.2674(3) 0.35899(9) 0.0375(5) Uani d . 1
C C7 0.08884(9) 0.2062(3) 0.35051(9) 0.0406(5) Uani d . 1
H H7 0.0621 0.1847 0.3148 0.049 Uiso calc R 1
C C8 0.07307(10) 0.1761(3) 0.39378(9) 0.0406(5) Uani d . 1
H H8 0.0363 0.1348 0.3871 0.049 Uiso calc R 1
C C9 0.11248(10) 0.2080(3) 0.44652(9) 0.0472(6) Uani d . 1
C C10 0.16688(11) 0.2712(4) 0.45653(11) 0.0611(8) Uani d . 1
H H10 0.1931 0.2955 0.4922 0.073 Uiso calc R 1
C C11 0.18194(10) 0.2981(4) 0.41266(10) 0.0549(7) Uani d . 1
H H11 0.2190 0.3378 0.4195 0.066 Uiso calc R 1
C C12 0.05006(11) 0.0964(4) 0.48656(11) 0.0599(7) Uani d . 1
H H12A 0.0169 0.1655 0.4674 0.090 Uiso calc R 1
H H12B 0.0516 0.0699 0.5222 0.090 Uiso calc R 1
H H12C 0.0466 -0.0030 0.4661 0.090 Uiso calc R 1
C C13 0.08348(9) 0.3750(3) 0.12824(9) 0.0415(5) Uani d . 1
H H13A 0.0920 0.4271 0.0997 0.050 Uiso calc R 1
H H13B 0.0438 0.3336 0.1116 0.050 Uiso calc R 1
C C14 0.12553(9) 0.2309(3) 0.15258(10) 0.0423(5) Uani d . 1
C C15 0.06626(9) 0.6627(3) 0.14556(9) 0.0392(5) Uani d . 1
H H15A 0.0872 0.6943 0.1236 0.047 Uiso calc R 1
H H15B 0.0761 0.7420 0.1752 0.047 Uiso calc R 1
C C16 0.00181(9) 0.6764(3) 0.11018(9) 0.0394(5) Uani d . 1
C C17 -0.02254(10) 0.6239(4) 0.05617(9) 0.0529(6) Uani d . 1
H H17 0.0016 0.5790 0.0411 0.063 Uiso calc R 1
C C18 -0.08187(11) 0.6362(4) 0.02370(10) 0.0601(7) Uani d . 1
H H18 -0.0972 0.5967 -0.0122 0.072 Uiso calc R 1
C C19 -0.11784(10) 0.7070(3) 0.04483(11) 0.0532(6) Uani d . 1
C C20 -0.09445(10) 0.7631(3) 0.09848(10) 0.0481(6) Uani d . 1
H H20 -0.1185 0.8121 0.1129 0.058 Uiso calc R 1
C C21 -0.03585(10) 0.7467(3) 0.13052(9) 0.0426(5) Uani d . 1
H H21 -0.0209 0.7835 0.1667 0.051 Uiso calc R 1
C C22 -0.20177(13) 0.6894(6) -0.04023(13) 0.1024(14) Uani d . 1
H H22A -0.1866 0.7626 -0.0594 0.154 Uiso calc R 1
H H22B -0.2434 0.7019 -0.0543 0.154 Uiso calc R 1
H H22C -0.1925 0.5779 -0.0455 0.154 Uiso calc R 1
N N1 0.14956(7) 0.4672(2) 0.28780(7) 0.0312(4) Uani d . 1
N N2 0.08809(8) 0.49765(18) 0.17022(8) 0.0331(4) Uani d . 1
O O1 0.18227(6) 0.73640(17) 0.25161(6) 0.0361(3) Uani d . 1
O O2 0.19946(9) 0.8785(2) 0.32799(8) 0.0633(5) Uani d . 1
O O3 0.10204(8) 0.1810(3) 0.49259(7) 0.0660(6) Uani d . 1
O O4 0.16957(6) 0.25788(17) 0.19711(6) 0.0363(3) Uani d . 1
O O5 0.11420(8) 0.0997(2) 0.12718(8) 0.0753(6) Uani d . 1
O O6 -0.17656(7) 0.7273(3) 0.01645(9) 0.0784(7) Uani d . 1
O O7 0.26310(6) 0.47501(19) 0.27647(6) 0.0326(3) Uani d D 1
H H7A 0.2796(10) 0.560(2) 0.2818(11) 0.049 Uiso d D 1
H H7B 0.2772(10) 0.405(2) 0.2679(10) 0.049 Uiso d D 1
O O8 0.20131(7) 0.5574(2) 0.15954(7) 0.0425(4) Uani d D 1
H H8B 0.2297(10) 0.519(3) 0.1597(13) 0.064 Uiso d D 1
H H8A 0.1971(12) 0.653(2) 0.1477(11) 0.064 Uiso d D 1
O O10 0.18169(8) 0.8511(2) 0.10513(7) 0.0541(4) Uani d D 1
H H10A 0.1592(12) 0.836(4) 0.0748(8) 0.081 Uiso d D 1
H H10B 0.1741(14) 0.932(3) 0.1176(12) 0.081 Uiso d D 1
O O9 0.0732(2) 0.9932(4) 0.2293(2) 0.0868(16) Uani d P 0.50
H H9A 0.1124 0.9932 0.2293 0.130 Uiso d PR 0.50
H H9B 0.0502 0.9984 0.1962 0.130 Uiso d PR 0.50

loop_
_atom_site_aniso_label
_atom_site_aniso_U_11
_atom_site_aniso_U_22
_atom_site_aniso_U_33
_atom_site_aniso_U_12
_atom_site_aniso_U_13
_atom_site_aniso_U_23
Ni 0.02839(18) 0.03414(19) 0.03438(18) 0.00004(9) 0.01411(13) 0.00305(9)
C1 0.0288(11) 0.0420(13) 0.0468(12) 0.0068(8) 0.0222(10) 0.0130(9)
C2 0.0260(10) 0.0412(12) 0.0497(12) -0.0009(9) 0.0161(9) 0.0099(10)
C3 0.0419(12) 0.0422(13) 0.0375(10) 0.0029(9) 0.0226(9) 0.0001(9)
C4 0.0372(11) 0.0392(12) 0.0495(12) 0.0011(9) 0.0253(10) -0.0020(10)
C5 0.0367(11) 0.0394(12) 0.0442(11) 0.0068(9) 0.0216(9) 0.0133(9)
C6 0.0357(10) 0.0391(12) 0.0402(11) 0.0039(9) 0.0180(9) 0.0125(9)
C7 0.0388(11) 0.0430(13) 0.0394(11) -0.0021(9) 0.0155(9) 0.0066(9)
C8 0.0370(11) 0.0430(13) 0.0447(12) -0.0031(9) 0.0198(10) 0.0070(10)
C9 0.0458(13) 0.0592(16) 0.0408(12) -0.0032(11) 0.0221(10) 0.0111(11)
C10 0.0466(14) 0.091(2) 0.0383(12) -0.0185(14) 0.0104(10) 0.0138(13)
C11 0.0364(12) 0.0805(19) 0.0439(12) -0.0084(12) 0.0126(10) 0.0180(12)
C12 0.0507(15) 0.086(2) 0.0526(14) -0.0012(14) 0.0313(12) 0.0142(14)
C13 0.0344(11) 0.0452(13) 0.0367(10) 0.0014(9) 0.0063(9) 0.0016(9)
C14 0.0348(11) 0.0406(13) 0.0464(12) -0.0011(9) 0.0116(9) -0.0044(10)
C15 0.0335(11) 0.0382(12) 0.0449(11) 0.0045(9) 0.0151(9) 0.0132(9)
C16 0.0348(11) 0.0415(12) 0.0416(11) 0.0070(9) 0.0154(9) 0.0128(9)
C17 0.0433(13) 0.0733(18) 0.0426(12) 0.0167(12) 0.0181(10) 0.0102(12)
C18 0.0486(14) 0.085(2) 0.0395(12) 0.0121(14) 0.0111(11) 0.0049(13)
C19 0.0351(12) 0.0685(18) 0.0529(14) 0.0058(11) 0.0147(11) 0.0116(12)
C20 0.0387(12) 0.0538(15) 0.0579(14) 0.0095(10) 0.0259(11) 0.0125(12)
C21 0.0418(12) 0.0451(13) 0.0419(11) 0.0041(10) 0.0183(10) 0.0077(10)
C22 0.0467(17) 0.175(4) 0.0621(19) 0.011(2) -0.0008(15) 0.016(2)
N1 0.0263(8) 0.0344(9) 0.0362(9) 0.0035(7) 0.0162(7) 0.0067(7)
N2 0.0276(9) 0.0344(10) 0.0373(9) 0.0029(6) 0.0132(8) 0.0078(7)
O1 0.0374(8) 0.0330(8) 0.0426(8) -0.0016(6) 0.0210(6) 0.0019(6)
O2 0.0919(14) 0.0448(10) 0.0778(12) -0.0143(9) 0.0598(11) -0.0192(9)
O3 0.0639(11) 0.0989(15) 0.0404(9) -0.0248(11) 0.0267(8) 0.0083(9)
O4 0.0310(7) 0.0343(8) 0.0388(8) 0.0017(6) 0.0097(6) 0.0007(6)
O5 0.0577(11) 0.0523(12) 0.0821(13) 0.0061(9) -0.0056(10) -0.0270(10)
O6 0.0323(9) 0.126(2) 0.0665(12) 0.0121(10) 0.0096(9) 0.0082(12)
O7 0.0276(8) 0.0343(8) 0.0361(8) 0.0007(6) 0.0134(6) -0.0032(6)
O8 0.0422(9) 0.0480(9) 0.0447(9) 0.0053(8) 0.0254(7) 0.0098(8)
O10 0.0628(11) 0.0548(11) 0.0409(9) 0.0101(9) 0.0176(8) 0.0019(8)
O9 0.066(3) 0.066(3) 0.115(4) 0.0022(19) 0.023(3) -0.020(2)

loop_
_atom_type_symbol
_atom_type_description
_atom_type_scat_dispersion_real
_atom_type_scat_dispersion_imag
_atom_type_scat_source
C C 0.0033 0.0016 'International Tables Vol C Tables 4.2.6.8 and 6.1.1.4'
H H 0.0000 0.0000 'International Tables Vol C Tables 4.2.6.8 and 6.1.1.4'
N N 0.0061 0.0033 'International Tables Vol C Tables 4.2.6.8 and 6.1.1.4'
O O 0.0106 0.0060 'International Tables Vol C Tables 4.2.6.8 and 6.1.1.4'
Cu Cu 0.3201 1.2651 'International Tables Vol C Tables 4.2.6.8 and 6.1.1.4'

loop_
_geom_angle_atom_site_label_1
_geom_angle_atom_site_label_2
_geom_angle_atom_site_label_3
_geom_angle
_geom_angle_publ_flag
O7 Ni O1 87.37(6) no
O7 Ni O4 94.26(6) no
O1 Ni O4 176.70(5) no
O7 Ni O8 90.98(6) no
O1 Ni O8 95.39(6) no
O4 Ni O8 87.46(7) no
O7 Ni N2 173.93(6) no
O1 Ni N2 97.76(6) no
O4 Ni N2 80.46(6) no
O8 Ni N2 91.78(7) no
O7 Ni N1 92.06(6) no
O1 Ni N1 78.96(6) no
O4 Ni N1 98.10(6) no
O8 Ni N1 173.46(6) no
N2 Ni N1 85.77(7) no
N1 C1 C2 110.15(17) no
N1 C1 H1A 109.6 no
C2 C1 H1A 109.6 no
N1 C1 H1B 109.6 no
C2 C1 H1B 109.6 no
H1A C1 H1B 108.1 no
N2 C2 C1 110.81(17) no
N2 C2 H2A 109.5 no
C1 C2 H2A 109.5 no
N2 C2 H2B 109.5 no
C1 C2 H2B 109.5 no
H2A C2 H2B 108.1 no
N1 C3 C4 110.80(17) no
N1 C3 H3A 109.5 no
C4 C3 H3A 109.5 no
N1 C3 H3B 109.5 no
C4 C3 H3B 109.5 no
H3A C3 H3B 108.1 no
O2 C4 O1 125.0(2) no
O2 C4 C3 118.8(2) no
O1 C4 C3 116.18(19) no
N1 C5 C6 115.65(17) no
N1 C5 H5A 108.4 no
C6 C5 H5A 108.4 no
N1 C5 H5B 108.4 no
C6 C5 H5B 108.4 no
H5A C5 H5B 107.4 no
C11 C6 C7 117.5(2) no
C11 C6 C5 121.1(2) no
C7 C6 C5 121.5(2) no
C6 C7 C8 121.9(2) no
C6 C7 H7 119.1 no
C8 C7 H7 119.1 no
C9 C8 C7 119.2(2) no
C9 C8 H8 120.4 no
C7 C8 H8 120.4 no
C8 C9 O3 124.3(2) no
C8 C9 C10 120.6(2) no
O3 C9 C10 115.1(2) no
C9 C10 C11 119.1(2) no
C9 C10 H10 120.4 no
C11 C10 H10 120.4 no
C6 C11 C10 121.7(2) no
C6 C11 H11 119.1 no
C10 C11 H11 119.1 no
O3 C12 H12A 109.5 no
O3 C12 H12B 109.5 no
H12A C12 H12B 109.5 no
O3 C12 H12C 109.5 no
H12A C12 H12C 109.5 no
H12B C12 H12C 109.5 no
N2 C13 C14 111.77(17) no
N2 C13 H13A 109.3 no
C14 C13 H13A 109.3 no
N2 C13 H13B 109.3 no
C14 C13 H13B 109.3 no
H13A C13 H13B 107.9 no
O5 C14 O4 125.5(2) no
O5 C14 C13 117.7(2) no
O4 C14 C13 116.77(19) no
N2 C15 C16 116.57(18) no
N2 C15 H15A 108.1 no
C16 C15 H15A 108.1 no
N2 C15 H15B 108.1 no
C16 C15 H15B 108.1 no
H15A C15 H15B 107.3 no
C17 C16 C21 116.9(2) no
C17 C16 C15 122.2(2) no
C21 C16 C15 120.9(2) no
C16 C17 C18 122.1(2) no
C16 C17 H17 118.9 no
C18 C17 H17 118.9 no
C19 C18 C17 119.6(2) no
C19 C18 H18 120.2 no
C17 C18 H18 120.2 no
O6 C19 C18 124.6(2) no
O6 C19 C20 116.0(2) no
C18 C19 C20 119.5(2) no
C21 C20 C19 120.3(2) no
C21 C20 H20 119.9 no
C19 C20 H20 119.9 no
C20 C21 C16 121.6(2) no
C20 C21 H21 119.2 no
C16 C21 H21 119.2 no
O6 C22 H22A 109.5 no
O6 C22 H22B 109.5 no
H22A C22 H22B 109.5 no
O6 C22 H22C 109.5 no
H22A C22 H22C 109.5 no
H22B C22 H22C 109.5 no
C3 N1 C1 110.43(16) no
C3 N1 C5 111.74(16) no
C1 N1 C5 112.73(16) no
C3 N1 Ni 104.56(12) no
C1 N1 Ni 103.84(12) no
C5 N1 Ni 112.98(12) no
C13 N2 C2 110.31(16) no
C13 N2 C15 111.92(17) no
C2 N2 C15 112.52(17) no
C13 N2 Ni 104.29(12) no
C2 N2 Ni 104.43(12) no
C15 N2 Ni 112.83(12) no
C4 O1 Ni 114.97(13) no
C9 O3 C12 118.57(19) no
C14 O4 Ni 114.31(14) no
C19 O6 C22 118.4(2) no
Ni O7 H7A 111.5(19) no
Ni O7 H7B 110.9(19) no
H7A O7 H7B 116(2) no
Ni O8 H8B 118(2) no
Ni O8 H8A 119.4(19) no
H8B O8 H8A 110(2) no
H10A O10 H10B 112(3) no
H9A O9 H9B 105.1 no

loop_
_geom_bond_atom_site_label_1
_geom_bond_atom_site_label_2
_geom_bond_distance
_geom_bond_publ_flag
Ni O7 2.0352(15) yes
Ni O1 2.0529(14) yes
Ni O4 2.0666(14) yes
Ni O8 2.0818(15) yes
Ni N2 2.1159(18) yes
Ni N1 2.1212(17) yes
C1 N1 1.493(3) no
C1 C2 1.504(3) no
C1 H1A 0.9700 no
C1 H1B 0.9700 no
C2 N2 1.484(3) no
C2 H2A 0.9700 no
C2 H2B 0.9700 no
C3 N1 1.468(3) no
C3 C4 1.521(3) no
C3 H3A 0.9700 no
C3 H3B 0.9700 no
C4 O2 1.233(3) no
C4 O1 1.276(3) no
C5 N1 1.500(3) no
C5 C6 1.516(3) no
C5 H5A 0.9700 no
C5 H5B 0.9700 no
C6 C11 1.384(3) no
C6 C7 1.384(3) no
C7 C8 1.388(3) no
C7 H7 0.9300 no
C8 C9 1.373(3) no
C8 H8 0.9300 no
C9 O3 1.376(3) no
C9 C10 1.380(3) no
C10 C11 1.388(4) no
C10 H10 0.9300 no
C11 H11 0.9300 no
C12 O3 1.426(3) no
C12 H12A 0.9600 no
C12 H12B 0.9600 no
C12 H12C 0.9600 no
C13 N2 1.468(3) no
C13 C14 1.532(3) no
C13 H13A 0.9700 no
C13 H13B 0.9700 no
C14 O5 1.232(3) no
C14 O4 1.267(3) no
C15 N2 1.496(3) no
C15 C16 1.508(3) no
C15 H15A 0.9700 no
C15 H15B 0.9700 no
C16 C17 1.382(3) no
C16 C21 1.393(3) no
C17 C18 1.387(3) no
C17 H17 0.9300 no
C18 C19 1.373(4) no
C18 H18 0.9300 no
C19 O6 1.364(3) no
C19 C20 1.383(4) no
C20 C21 1.373(3) no
C20 H20 0.9300 no
C21 H21 0.9300 no
C22 O6 1.413(4) no
C22 H22A 0.9600 no
C22 H22B 0.9600 no
C22 H22C 0.9600 no
O7 H7A 0.791(15) no
O7 H7B 0.757(15) no
O8 H8B 0.776(17) no
O8 H8A 0.832(16) no
O10 H10A 0.784(17) no
O10 H10B 0.796(17) no
O9 H9A 0.9830 no
O9 H9B 0.8345 no

loop_
_geom_hbond_atom_site_label_D
_geom_hbond_atom_site_label_H
_geom_hbond_atom_site_label_A
_geom_hbond_site_symmetry_A
_geom_hbond_distance_DH
_geom_hbond_distance_HA
_geom_hbond_distance_DA
_geom_hbond_angle_DHA
_geom_hbond_publ_flag
O7 H7A O4 4 0.791(15) 1.984(16) 2.769(2) 172(3) yes
O7 H7B O1 4_545 0.757(15) 1.900(16) 2.656(2) 176(2) yes
O8 H8B O2 4_545 0.776(17) 2.027(16) 2.787(2) 166(3) yes
O10 H10A O3 6_565 0.784(17) 2.076(17) 2.857(2) 174(3) yes
O10 H10B O5 1_565 0.796(17) 2.12(2) 2.851(3) 152(3) yes
C5 H5B O9 1_545 0.97 2.49 3.430(5) 162.1 yes
C15 H15B O9 . 0.97 2.52 3.451(5) 161.4 yes
O8 H8A O10 . 0.832(16) 1.913(17) 2.731(3) 167(3) yes
C12 H12C Cg1 2_545 0.96 2.80 3.746(3) 169 yes

loop_
_geom_torsion_atom_site_label_1
_geom_torsion_atom_site_label_2
_geom_torsion_atom_site_label_3
_geom_torsion_atom_site_label_4
_geom_torsion
_geom_torsion_publ_flag
N1 C1 C2 N2 -58.1(2) no
N1 C3 C4 O2 160.3(2) no
N1 C3 C4 O1 -21.0(3) no
N1 C5 C6 C11 -88.3(3) no
N1 C5 C6 C7 92.9(3) no
C11 C6 C7 C8 0.0(3) no
C5 C6 C7 C8 178.8(2) no
C6 C7 C8 C9 0.1(4) no
C7 C8 C9 O3 -179.1(2) no
C7 C8 C9 C10 0.8(4) no
C8 C9 C10 C11 -1.7(5) no
O3 C9 C10 C11 178.2(3) no
C7 C6 C11 C10 -0.9(4) no
C5 C6 C11 C10 -179.7(3) no
C9 C10 C11 C6 1.8(5) no
N2 C13 C14 O5 158.0(2) no
N2 C13 C14 O4 -22.7(3) no
N2 C15 C16 C17 -80.1(3) no
N2 C15 C16 C21 101.4(3) no
C21 C16 C17 C18 -1.6(4) no
C15 C16 C17 C18 179.8(2) no
C16 C17 C18 C19 2.0(4) no
C17 C18 C19 O6 179.1(3) no
C17 C18 C19 C20 -0.9(4) no
O6 C19 C20 C21 179.4(2) no
C18 C19 C20 C21 -0.6(4) no
C19 C20 C21 C16 1.0(4) no
C17 C16 C21 C20 0.1(3) no
C15 C16 C21 C20 178.7(2) no
C4 C3 N1 C1 -73.8(2) no
C4 C3 N1 C5 159.87(16) no
C4 C3 N1 Ni 37.33(18) no
C2 C1 N1 C3 153.48(17) no
C2 C1 N1 C5 -80.7(2) no
C2 C1 N1 Ni 41.88(18) no
C6 C5 N1 C3 60.3(2) no
C6 C5 N1 C1 -64.7(2) no
C6 C5 N1 Ni 177.91(14) no
O7 Ni N1 C3 54.35(12) no
O1 Ni N1 C3 -32.57(12) no
O4 Ni N1 C3 148.95(12) no
N2 Ni N1 C3 -131.33(13) no
O7 Ni N1 C1 170.16(12) no
O1 Ni N1 C1 83.25(12) no
O4 Ni N1 C1 -95.24(12) no
N2 Ni N1 C1 -15.52(12) no
O7 Ni N1 C5 -67.38(14) no
O1 Ni N1 C5 -154.29(14) no
O4 Ni N1 C5 27.22(14) no
N2 Ni N1 C5 106.94(14) no
C14 C13 N2 C2 -76.0(2) no
C14 C13 N2 C15 157.91(18) no
C14 C13 N2 Ni 35.6(2) no
C1 C2 N2 C13 151.50(17) no
C1 C2 N2 C15 -82.7(2) no
C1 C2 N2 Ni 39.97(19) no
C16 C15 N2 C13 67.1(2) no
C16 C15 N2 C2 -57.8(2) no
C16 C15 N2 Ni -175.64(15) no
O1 Ni N2 C13 153.15(13) no
O4 Ni N2 C13 -29.66(13) no
O8 Ni N2 C13 57.46(13) no
N1 Ni N2 C13 -128.61(13) no
O1 Ni N2 C2 -91.04(13) no
O4 Ni N2 C2 86.15(13) no
O8 Ni N2 C2 173.27(13) no
N1 Ni N2 C2 -12.80(13) no
O4 Ni N2 C15 -151.34(15) no
O8 Ni N2 C15 -64.22(15) no
N1 Ni N2 C15 109.71(15) no
O2 C4 O1 Ni 169.82(19) no
C3 C4 O1 Ni -8.7(2) no
O8 Ni O1 C4 -159.23(15) no
N2 Ni O1 C4 108.24(15) no
N1 Ni O1 C4 24.12(14) no
C8 C9 O3 C12 7.9(4) no
C10 C9 O3 C12 -172.0(3) no
O5 C14 O4 Ni 174.6(2) no
C13 C14 O4 Ni -4.6(3) no
O7 Ni O4 C14 -162.88(15) no
O8 Ni O4 C14 -72.09(15) no
N2 Ni O4 C14 20.14(15) no
N1 Ni O4 C14 104.43(15) no
C18 C19 O6 C22 -7.0(5) no
C20 C19 O6 C22 173.0(3) no
